data_1511038
loop_
_publ_author_name
'Buslaev, Yu.A.'
'Ellern, A.M.'
'Sukhoverkhov, V.F.'
'Struchkov, Yu.T.'
'Antipin, M.Yu.'

_publ_section_title
;
 The crystal structure of difluorochloronium tetrafluoro borate
 ClF2(+)BF4(-) at -120 C
;
_journal_name_full 'Zhurnal Neorganicheskoi Khimii'
_journal_page_first 307
_journal_page_last 311
_journal_volume 33
_journal_year 1988
_chemical_formula_sum 'B Cl F6'
_chemical_name_systematic '(Cl F2) (B F4)'
_space_group_IT_number 14
_symmetry_space_group_name_Hall '-P 2ybc'
_symmetry_space_group_name_H-M 'P 1 21/c 1'
_cell_angle_alpha 90
_cell_angle_beta 116.84
_cell_angle_gamma 90
_cell_formula_units_Z 4
_cell_length_a 5.644
_cell_length_b 8.873
_cell_length_c 9.822
_cell_volume 438.888
_citation_journal_id_ASTM ZNOKAQ
_cod_data_source_file boron0-1_121.cif
_cod_data_source_block B1Cl1F6
_cod_original_cell_volume 438.8884
_cod_original_formula_sum 'B1 Cl1 F6'
_cod_database_code 1511038

loop_
_symmetry_equiv_pos_as_xyz
x,y,z
-x,y+1/2,-z+1/2
-x,-y,-z
x,-y-1/2,z-1/2

loop_
_atom_site_label
_atom_site_type_symbol
_atom_site_fract_x
_atom_site_fract_y
_atom_site_fract_z
_atom_site_occupancy
_atom_site_U_iso_or_equiv
F5 F-1 0.7235 -0.0934 0.9361 1 0.0
Cl1 Cl+3 0.83649 0.22377 0.11893 1 0.0
F6 F-1 0.5865 0.1493 0.8684 1 0.0
F2 F-1 1.0205 0.2717 0.2871 1 0.0
B1 B+3 0.5653 -0.0017 0.816 1 0.0
F1 F-1 0.9317 0.3482 0.0415 1 0.0
F3 F-1 0.6338 -0.008 0.6983 1 0.0
F4 F-1 0.2953 -0.0455 0.7638 1 0.0
